data_7062209
loop_
_publ_author_name
'Parakhin, Vladimir V.'
'Pokhvisneva, Galina V.'
'Ternikova, Tatyana V.'
'Shlykova, Nina I.'
'Samigullina, Aida I.'
'Nikitin, Sergei V.'
'Gordeev, Pavel B.'
'Smirnov, Gennady A.'
'Kon&#x2019;kova, Tatyana S.'
'Lempert, David B.'
'Pivkina, Alla N.'

_publ_section_title
;
 Linking polynitro hexaazaisowurtzitane cages via an N,N'-methylene
 bridge: a promising strategy for designing energetic ensembles of CL-20
 derivatives and adjusting their properties
;
_journal_issue 5
_journal_name_full 'New Journal of Chemistry'
_journal_page_first 2444
_journal_page_last 2455
_journal_paper_doi 10.1039/D2NJ05332B
_journal_volume 47
_journal_year 2023
_chemical_formula_moiety 'C15 H18 N26 O16, C2 H3 N'
_chemical_formula_sum 'C17 H21 N27 O16'
_chemical_formula_weight 859.61
_space_group_crystal_system orthorhombic
_space_group_IT_number 61
_space_group_name_Hall '-P 2ac 2ab'
_space_group_name_H-M_alt 'P b c a'
_atom_sites_solution_hydrogens geom
_atom_sites_solution_primary direct
_atom_sites_solution_secondary difmap
_audit_creation_date 2022-05-02
_audit_creation_method
;
Olex2 1.5
(compiled 2021.11.18 svn.ra9532c28 for OlexSys, GUI svn.r6429)
;
_audit_update_record
;
2022-09-22 deposited with the CCDC.	2022-12-09 downloaded from the CCDC.
;
_cell_angle_alpha 90
_cell_angle_beta 90
_cell_angle_gamma 90
_cell_formula_units_Z 8
_cell_length_a 8.0773(2)
_cell_length_b 24.2356(5)
_cell_length_c 31.9915(7)
_cell_measurement_reflns_used 18398
_cell_measurement_temperature 100.01(10)
_cell_measurement_theta_max 78.7930
_cell_measurement_theta_min 3.9000
_cell_volume 6262.6(2)
_computing_cell_refinement 'CrysAlisPro 1.171.41.123a (Rigaku OD, 2022)'
_computing_data_collection 'CrysAlisPro 1.171.41.123a (Rigaku OD, 2022)'
_computing_data_reduction 'CrysAlisPro 1.171.41.123a (Rigaku OD, 2022)'
_computing_molecular_graphics 'Olex2 1.5 (Dolomanov et al., 2009)'
_computing_publication_material 'Olex2 1.5 (Dolomanov et al., 2009)'
_computing_structure_refinement 'XL  (Sheldrick, 2008)'
_computing_structure_solution 'SHELXT 2014/5 (Sheldrick, 2014)'
_diffrn_ambient_environment N~2~
_diffrn_ambient_temperature 100.01(10)
_diffrn_detector 'Hybrid Pixel Array Detector'
_diffrn_detector_area_resol_mean 10.0000
_diffrn_detector_type HyPix
_diffrn_measured_fraction_theta_full 0.999
_diffrn_measured_fraction_theta_max 0.981
_diffrn_measurement_details
;
List of Runs (angles in degrees, time in seconds):

  # Type    Start    End  Width  t~exp~   \w     \q     \k     \f   Frames
#--------------------------------------------------------------------------
  1  \w    -65.00 -22.00   0.50   12.00    --  -48.76  66.00 149.00   86
  2  \w    -63.00 -38.00   0.50   35.00    --  -90.00  55.00 -37.00   50
  3  \w     40.00  65.00   0.50   35.00    --  111.50 -66.00  14.00   50
  4  \w     41.00  77.00   0.50   35.00    --  111.50-122.00 -53.00   72
  5  \w     65.00  97.00   0.50   35.00    --  111.50-151.00 145.00   64
  6  \w    131.00 158.00   0.50   35.00    --  111.50  66.00 149.00   54
  7  \w    114.00 139.00   0.50   35.00    --  111.50  55.00 -37.00   50
  8  \w   -114.00 -83.00   0.50   12.00    --  -48.76-125.00 120.00   62
  9  \w   -121.00 -39.00   0.50   12.00    --  -48.76 -38.00  30.00  164
 10  \w   -112.00 -74.00   0.50   12.00    --  -48.76-125.00  90.00   76
 11  \w    -51.00 -26.00   0.50   35.00    --  -90.00  45.00-120.00   50
 12  \w     41.00  89.00   0.50   35.00    --  111.50 -78.00 167.15   96
 13  \w    140.00 175.00   0.50   35.00    --  111.50  30.00  60.00   70
 14  \w     54.00 103.00   0.50   35.00    --  111.50 -95.00 -60.00   98
 15  \w    124.00 155.00   0.50   35.00    --  111.50  77.00  60.00   62
 16  \w    143.00 178.00   0.50   35.00    --  111.50  29.00 -48.34   70
 17  \w    100.00 157.00   0.50   35.00    --  111.50  52.00  89.77  114
 18  \w     43.00  68.00   0.50   35.00    --  111.50 -95.00 -90.00   50
 19  \w     43.00  72.00   0.50   35.00    --  111.50 -78.00   9.92   58
 20  \w     48.00  84.00   0.50   35.00    --  111.50-125.00-120.00   72
 21  \w    135.00 161.00   0.50   35.00    --  111.50  30.00 -30.00   52
 22  \w     79.00 105.00   0.50   35.00    --  111.50 -77.00  60.00   52
 23  \w     40.00  74.00   0.50   35.00    --  111.50 -77.00  60.00   68
 24  \w     40.00  96.00   0.50   35.00    --  111.50 -95.00 150.00  112
 25  \w    101.00 129.00   0.50   35.00    --  111.50  29.00 -48.34   56
 26  \w    108.00 134.00   0.50   35.00    --  111.50  30.00 -30.00   52
 27  \w     40.00  66.00   0.50   35.00    --  111.50 -61.00  30.00   52
 28  \w     44.00  69.00   0.50   35.00    --  111.50 -61.00-150.00   50
 29  \w     45.00  71.00   0.50   35.00    --  111.50 -77.00-120.00   52
 30  \w     74.00  99.00   0.50   35.00    --  111.50 -95.00 -30.00   50
 31  \w    102.00 128.00   0.50   35.00    --  111.50  45.00 -30.00   52
 32  \w     98.00 124.00   0.50   35.00    --  111.50 125.00  60.00   52
 33  \w     57.00  83.00   0.50   35.00    --  111.50 -95.00   0.00   52
;
_diffrn_measurement_device 'four-circle diffractometer'
_diffrn_measurement_device_type 'XtaLAB Synergy, Dualflex, HyPix'
_diffrn_measurement_method '\w scans'
_diffrn_orient_matrix_type 'CrysAlisPro convention (1999,Acta A55,543-557)'
_diffrn_orient_matrix_UB_11 0.0417331000
_diffrn_orient_matrix_UB_12 -0.0617038000
_diffrn_orient_matrix_UB_13 -0.0049690000
_diffrn_orient_matrix_UB_21 0.1192379000
_diffrn_orient_matrix_UB_22 0.0139742000
_diffrn_orient_matrix_UB_23 -0.0360659000
_diffrn_orient_matrix_UB_31 0.1428963000
_diffrn_orient_matrix_UB_32 0.0063314000
_diffrn_orient_matrix_UB_33 0.0315025000
_diffrn_radiation_monochromator mirror
_diffrn_radiation_probe x-ray
_diffrn_radiation_type 'Cu K\a'
_diffrn_radiation_wavelength 1.54184
_diffrn_reflns_av_R_equivalents 0.0789
_diffrn_reflns_av_unetI/netI 0.0479
_diffrn_reflns_Laue_measured_fraction_full 0.999
_diffrn_reflns_Laue_measured_fraction_max 0.981
_diffrn_reflns_limit_h_max 10
_diffrn_reflns_limit_h_min -9
_diffrn_reflns_limit_k_max 30
_diffrn_reflns_limit_k_min -30
_diffrn_reflns_limit_l_max 40
_diffrn_reflns_limit_l_min -39
_diffrn_reflns_number 42994
_diffrn_reflns_point_group_measured_fraction_full 0.999
_diffrn_reflns_point_group_measured_fraction_max 0.981
_diffrn_reflns_theta_full 67.684
_diffrn_reflns_theta_max 80.199
_diffrn_reflns_theta_min 3.648
_diffrn_source 'micro-focus sealed X-ray tube'
_diffrn_source_type 'PhotonJet (Cu) X-ray Source'
_exptl_absorpt_coefficient_mu 1.415
_exptl_absorpt_correction_T_max 1.00000
_exptl_absorpt_correction_T_min 0.61749
_exptl_absorpt_correction_type multi-scan
_exptl_absorpt_process_details
;
CrysAlisPro 1.171.41.123a (Rigaku Oxford Diffraction, 2022)
Empirical absorption correction using spherical harmonics,
implemented in SCALE3 ABSPACK scaling algorithm.
;
_exptl_crystal_colour colourless
_exptl_crystal_density_diffrn 1.823
_exptl_crystal_density_method 'not measured'
_exptl_crystal_description needle
_exptl_crystal_F_000 3520
_exptl_crystal_recrystallization_method 'Re-crystallisation from solvent: acetonitrile'
_exptl_crystal_size_max 0.2
_exptl_crystal_size_mid 0.03
_exptl_crystal_size_min 0.02
_refine_diff_density_max 0.409
_refine_diff_density_min -0.525
_refine_diff_density_rms 0.107
_refine_ls_extinction_method none
_refine_ls_goodness_of_fit_ref 1.072
_refine_ls_hydrogen_treatment constr
_refine_ls_matrix_type full
_refine_ls_number_parameters 542
_refine_ls_number_reflns 6726
_refine_ls_number_restraints 0
_refine_ls_restrained_S_all 1.072
_refine_ls_R_factor_all 0.0664
_refine_ls_R_factor_gt 0.0591
_refine_ls_shift/su_max 0.000
_refine_ls_shift/su_mean 0.000
_refine_ls_structure_factor_coef Fsqd
_refine_ls_weighting_details 'w=1/[\s^2^(Fo^2^)+(0.0928P)^2^+5.2137P] where P=(Fo^2^+2Fc^2^)/3'
_refine_ls_weighting_scheme calc
_refine_ls_wR_factor_gt 0.1578
_refine_ls_wR_factor_ref 0.1639
_reflns_Friedel_coverage 0.000
_reflns_number_gt 5719
_reflns_number_total 6726
_reflns_threshold_expression 'I > 2\s(I)'
_cod_data_source_file d2nj05332b2.cif
_cod_data_source_block 9
_cod_depositor_comments 'Adding full bibliography for 7062208--7062213.cif.'
_cod_database_code 7062209
_shelx_shelxl_version_number 2018/3
_chemical_oxdiff_formula 'C11 H10 N O'
_chemical_oxdiff_usercomment SNV7039
_shelx_space_group_comment
;
The symmetry employed for this shelxl refinement is uniquely defined
by the following loop, which should always be used as a source of
symmetry information in preference to the above space-group names.
They are only intended as comments.
;
_olex2_refinement_description
;
1. Fixed Uiso
 At 1.2 times of:
  All C(H) groups, All C(H,H) groups
 At 1.5 times of:
  All C(H,H,H) groups
2.a Ternary CH refined with riding coordinates:
 C1(H1), C2(H2), C3(H3), C4(H4), C5(H5), C6(H6), C8(H8), C9(H9), C10(H10),
 C11(H11), C12(H12), C13(H13)
2.b Secondary CH2 refined with riding coordinates:
 C7(H7A,H7B), C14(H14A,H14B), C15(H15A,H15B)
2.c Idealised Me refined as rotating group:
 C17(H17A,H17B,H17C)
;
_olex2_submission_special_instructions 'No special instructions were received'
_oxdiff_exptl_absorpt_empirical_details
;
Empirical correction (ABSPACK) includes:
- Absorption correction using spherical harmonics
- Frame scaling
;
_oxdiff_exptl_absorpt_empirical_full_max 2.863
_oxdiff_exptl_absorpt_empirical_full_min 0.403

loop_
_space_group_symop_operation_xyz
'x, y, z'
'-x+1/2, -y, z+1/2'
'-x, y+1/2, -z+1/2'
'x+1/2, -y+1/2, -z'
'-x, -y, -z'
'x-1/2, y, -z-1/2'
'x, -y-1/2, z-1/2'
'-x-1/2, y-1/2, z'

loop_
_atom_site_label
_atom_site_type_symbol
_atom_site_fract_x
_atom_site_fract_y
_atom_site_fract_z
_atom_site_U_iso_or_equiv
_atom_site_adp_type
_atom_site_occupancy
_atom_site_site_symmetry_order
_atom_site_calc_flag
_atom_site_refinement_flags_posn
_atom_site_refinement_flags_adp
_atom_site_refinement_flags_occupancy
_atom_site_disorder_assembly
_atom_site_disorder_group
O1 O 0.2966(2) 0.86124(6) 0.32361(5) 0.0292(4) Uani 1 1 d . . . . .
O2 O 0.5594(2) 0.84565(7) 0.33525(6) 0.0306(4) Uani 1 1 d . . . . .
O3 O 0.1960(3) 0.77145(7) 0.24489(6) 0.0390(4) Uani 1 1 d . . . . .
O4 O 0.3822(3) 0.71050(8) 0.22791(6) 0.0404(5) Uani 1 1 d . . . . .
O5 O 0.2487(2) 0.72206(9) 0.47048(6) 0.0389(4) Uani 1 1 d . . . . .
O6 O 0.0157(2) 0.73965(8) 0.43904(6) 0.0381(4) Uani 1 1 d . . . . .
O7 O 0.0476(2) 0.57708(7) 0.37190(6) 0.0314(4) Uani 1 1 d . . . . .
O8 O -0.1101(2) 0.64969(8) 0.37609(6) 0.0370(4) Uani 1 1 d . . . . .
O9 O 0.2993(2) 0.44665(7) 0.25700(5) 0.0278(4) Uani 1 1 d . . . . .
O10 O 0.4833(2) 0.38100(7) 0.25826(5) 0.0308(4) Uani 1 1 d . . . . .
O11 O 0.8604(2) 0.59334(6) 0.29267(5) 0.0306(4) Uani 1 1 d . . . . .
O12 O 1.0091(2) 0.51817(7) 0.29009(5) 0.0296(4) Uani 1 1 d . . . . .
O13 O 0.3948(2) 0.35265(7) 0.40137(6) 0.0347(4) Uani 1 1 d . . . . .
O14 O 0.5743(2) 0.32149(7) 0.35608(6) 0.0316(4) Uani 1 1 d . . . . .
O15 O 1.0451(2) 0.44524(9) 0.38862(6) 0.0406(5) Uani 1 1 d . . . . .
O16 O 0.9238(2) 0.48973(8) 0.43928(5) 0.0346(4) Uani 1 1 d . . . . .
N1 N 0.3812(2) 0.77653(7) 0.34019(6) 0.0248(4) Uani 1 1 d . . . . .
N2 N 0.2881(2) 0.71203(7) 0.29401(6) 0.0254(4) Uani 1 1 d . . . . .
N3 N 0.2468(2) 0.72604(8) 0.40083(6) 0.0248(4) Uani 1 1 d . . . . .
N4 N 0.1548(2) 0.65915(7) 0.35539(6) 0.0234(4) Uani 1 1 d . . . . .
N5 N 0.5360(2) 0.71135(8) 0.38189(6) 0.0240(4) Uani 1 1 d . . . . .
N6 N 0.4305(2) 0.63811(7) 0.33106(6) 0.0230(4) Uani 1 1 d . . . . .
N7 N 0.4153(2) 0.83137(7) 0.33179(6) 0.0242(4) Uani 1 1 d . . . . .
N8 N 0.2919(3) 0.73376(8) 0.25305(7) 0.0315(5) Uani 1 1 d . . . . .
N9 N 0.1628(3) 0.72841(8) 0.43943(7) 0.0301(4) Uani 1 1 d . . . . .
N10 N 0.0224(2) 0.62711(8) 0.36964(7) 0.0271(4) Uani 1 1 d . . . . .
N11 N 0.5599(3) 0.79416(9) 0.42382(7) 0.0335(5) Uani 1 1 d . . . . .
N12 N 0.6617(3) 0.82969(9) 0.43454(7) 0.0338(5) Uani 1 1 d . . . . .
N13 N 0.7419(3) 0.86537(10) 0.44485(8) 0.0426(6) Uani 1 1 d . . . . .
N14 N 0.5122(2) 0.45419(7) 0.30088(6) 0.0202(4) Uani 1 1 d . . . . .
N15 N 0.7560(2) 0.51618(7) 0.31872(6) 0.0202(4) Uani 1 1 d . . . . .
N16 N 0.5416(2) 0.41159(7) 0.36371(6) 0.0219(4) Uani 1 1 d . . . . .
N17 N 0.7846(2) 0.47223(8) 0.38111(6) 0.0224(4) Uani 1 1 d . . . . .
N18 N 0.5047(2) 0.49613(8) 0.40348(6) 0.0243(4) Uani 1 1 d . . . . .
N19 N 0.4746(2) 0.54371(7) 0.33385(6) 0.0212(4) Uani 1 1 d . . . . .
N20 N 0.4243(2) 0.42449(8) 0.27051(6) 0.0229(4) Uani 1 1 d . . . . .
N21 N 0.8849(2) 0.54409(8) 0.30001(6) 0.0247(4) Uani 1 1 d . . . . .
N22 N 0.4986(2) 0.35867(8) 0.37388(6) 0.0266(4) Uani 1 1 d . . . . .
N23 N 0.9281(2) 0.46990(8) 0.40406(7) 0.0281(4) Uani 1 1 d . . . . .
N24 N 0.3228(3) 0.48679(9) 0.46267(7) 0.0335(5) Uani 1 1 d . . . . .
N25 N 0.2714(3) 0.53502(10) 0.45979(7) 0.0336(5) Uani 1 1 d . . . . .
N26 N 0.2094(3) 0.57754(11) 0.45825(8) 0.0426(6) Uani 1 1 d . . . . .
N27 N 0.3944(3) 0.38821(10) 0.53832(8) 0.0437(6) Uani 1 1 d . . . . .
C1 C 0.2297(3) 0.75099(9) 0.32594(7) 0.0250(5) Uani 1 1 d . . . . .
H1 H 0.152336 0.778870 0.313707 0.030 Uiso 1 1 calc R U . . .
C2 C 0.1456(3) 0.71859(9) 0.36348(8) 0.0250(5) Uani 1 1 d . . . . .
H2 H 0.028953 0.730950 0.368155 0.030 Uiso 1 1 calc R U . . .
C3 C 0.4502(3) 0.68939(9) 0.30989(7) 0.0245(4) Uani 1 1 d . . . . .
H3 H 0.529951 0.685104 0.286201 0.029 Uiso 1 1 calc R U . . .
C4 C 0.3254(3) 0.64105(9) 0.36697(7) 0.0236(4) Uani 1 1 d . . . . .
H4 H 0.321243 0.604417 0.381311 0.028 Uiso 1 1 calc R U . . .
C5 C 0.5149(3) 0.73480(9) 0.34132(8) 0.0241(4) Uani 1 1 d . . . . .
H5 H 0.621344 0.751022 0.331133 0.029 Uiso 1 1 calc R U . . .
C6 C 0.3886(3) 0.68659(9) 0.39805(7) 0.0237(4) Uani 1 1 d . . . . .
H6 H 0.410991 0.669946 0.426087 0.028 Uiso 1 1 calc R U . . .
C7 C 0.6386(3) 0.74114(9) 0.41066(8) 0.0285(5) Uani 1 1 d . . . . .
H7A H 0.746645 0.749016 0.397335 0.034 Uiso 1 1 calc R U . . .
H7B H 0.659177 0.718033 0.435638 0.034 Uiso 1 1 calc R U . . .
C8 C 0.7858(3) 0.46183(8) 0.33643(7) 0.0212(4) Uani 1 1 d . . . . .
H8 H 0.893188 0.445732 0.326797 0.025 Uiso 1 1 calc R U . . .
C9 C 0.6329(3) 0.42321(8) 0.32548(7) 0.0207(4) Uani 1 1 d . . . . .
H9 H 0.668451 0.388629 0.310994 0.025 Uiso 1 1 calc R U . . .
C10 C 0.6423(3) 0.54656(8) 0.34727(7) 0.0209(4) Uani 1 1 d . . . . .
H10 H 0.677868 0.585950 0.349748 0.025 Uiso 1 1 calc R U . . .
C11 C 0.6631(3) 0.51660(9) 0.39015(7) 0.0228(4) Uani 1 1 d . . . . .
H11 H 0.708978 0.542638 0.411457 0.027 Uiso 1 1 calc R U . . .
C12 C 0.4122(3) 0.48873(8) 0.33032(7) 0.0214(4) Uani 1 1 d . . . . .
H12 H 0.293429 0.489271 0.321533 0.026 Uiso 1 1 calc R U . . .
C13 C 0.4313(3) 0.45888(9) 0.37363(7) 0.0227(4) Uani 1 1 d . . . . .
H13 H 0.321454 0.445474 0.383862 0.027 Uiso 1 1 calc R U . . .
C14 C 0.4922(3) 0.47931(10) 0.44669(7) 0.0287(5) Uani 1 1 d . . . . .
H14A H 0.570070 0.501367 0.463786 0.034 Uiso 1 1 calc R U . . .
H14B H 0.524126 0.440006 0.449230 0.034 Uiso 1 1 calc R U . . .
C15 C 0.4177(3) 0.58741(9) 0.30651(7) 0.0234(4) Uani 1 1 d . . . . .
H15A H 0.301690 0.580862 0.297822 0.028 Uiso 1 1 calc R U . . .
H15B H 0.487907 0.589669 0.281203 0.028 Uiso 1 1 calc R U . . .
C16 C 0.2857(4) 0.37944(11) 0.51656(9) 0.0360(6) Uani 1 1 d . . . . .
C17 C 0.1468(4) 0.36865(15) 0.48925(10) 0.0481(7) Uani 1 1 d . . . . .
H17A H 0.097900 0.332850 0.496338 0.072 Uiso 1 1 calc R U . . .
H17B H 0.184871 0.368065 0.460165 0.072 Uiso 1 1 calc R U . . .
H17C H 0.063616 0.397712 0.492733 0.072 Uiso 1 1 calc R U . . .

loop_
_atom_site_aniso_label
_atom_site_aniso_U_11
_atom_site_aniso_U_22
_atom_site_aniso_U_33
_atom_site_aniso_U_23
_atom_site_aniso_U_13
_atom_site_aniso_U_12
O1 0.0291(9) 0.0168(7) 0.0417(9) 0.0032(6) -0.0033(7) 0.0027(6)
O2 0.0245(8) 0.0201(8) 0.0473(10) 0.0009(7) 0.0013(7) -0.0066(6)
O3 0.0494(11) 0.0251(8) 0.0424(10) 0.0028(7) -0.0113(9) 0.0074(8)
O4 0.0567(12) 0.0305(9) 0.0340(9) -0.0029(7) 0.0007(9) 0.0049(9)
O5 0.0348(10) 0.0443(11) 0.0374(9) -0.0034(8) -0.0001(8) 0.0042(8)
O6 0.0223(8) 0.0420(11) 0.0499(11) -0.0016(8) 0.0072(8) 0.0033(8)
O7 0.0333(9) 0.0190(8) 0.0419(9) 0.0020(7) -0.0032(7) -0.0075(7)
O8 0.0225(9) 0.0291(9) 0.0595(12) -0.0090(8) 0.0069(8) -0.0039(7)
O9 0.0234(8) 0.0276(8) 0.0324(8) 0.0040(6) -0.0072(6) -0.0036(7)
O10 0.0306(9) 0.0224(8) 0.0393(9) -0.0093(7) 0.0015(7) -0.0029(7)
O11 0.0370(9) 0.0165(7) 0.0382(9) 0.0033(6) 0.0032(7) -0.0048(7)
O12 0.0211(8) 0.0274(8) 0.0403(9) -0.0049(7) 0.0063(7) -0.0030(7)
O13 0.0321(9) 0.0295(9) 0.0426(10) 0.0091(7) 0.0056(8) -0.0073(8)
O14 0.0310(9) 0.0140(7) 0.0498(10) 0.0010(7) 0.0006(7) -0.0007(6)
O15 0.0230(9) 0.0448(11) 0.0540(11) -0.0111(9) -0.0084(8) 0.0112(8)
O16 0.0320(9) 0.0372(10) 0.0347(9) -0.0035(7) -0.0093(7) 0.0007(8)
N1 0.0192(9) 0.0131(8) 0.0423(11) 0.0016(7) -0.0024(8) -0.0007(7)
N2 0.0263(10) 0.0162(8) 0.0337(10) 0.0027(7) -0.0028(8) 0.0009(7)
N3 0.0200(9) 0.0190(8) 0.0353(10) -0.0013(7) 0.0014(8) 0.0025(7)
N4 0.0164(8) 0.0138(8) 0.0400(10) 0.0009(7) 0.0006(7) -0.0013(7)
N5 0.0186(9) 0.0190(8) 0.0343(10) 0.0016(7) -0.0007(7) -0.0002(7)
N6 0.0237(9) 0.0125(8) 0.0327(10) 0.0016(7) 0.0031(7) 0.0035(7)
N7 0.0251(9) 0.0148(8) 0.0328(10) 0.0019(7) 0.0001(8) -0.0014(7)
N8 0.0371(11) 0.0205(9) 0.0370(11) -0.0015(8) -0.0061(9) -0.0028(9)
N9 0.0269(10) 0.0238(9) 0.0397(11) -0.0009(8) 0.0032(9) 0.0005(8)
N10 0.0228(9) 0.0207(9) 0.0378(10) -0.0039(8) 0.0012(8) -0.0050(7)
N11 0.0278(10) 0.0289(11) 0.0438(12) -0.0079(9) 0.0004(9) -0.0027(9)
N12 0.0341(11) 0.0293(11) 0.0379(11) -0.0003(8) 0.0043(9) -0.0029(9)
N13 0.0441(14) 0.0307(11) 0.0530(14) -0.0075(10) 0.0074(11) -0.0107(10)
N14 0.0178(8) 0.0145(8) 0.0281(9) -0.0025(6) -0.0021(7) -0.0003(7)
N15 0.0161(8) 0.0136(8) 0.0310(9) 0.0003(7) 0.0019(7) -0.0014(6)
N16 0.0215(9) 0.0143(8) 0.0299(9) 0.0028(7) 0.0022(7) -0.0013(7)
N17 0.0156(8) 0.0215(9) 0.0301(9) -0.0011(7) -0.0031(7) 0.0027(7)
N18 0.0207(9) 0.0245(9) 0.0277(9) -0.0031(7) 0.0002(7) -0.0014(7)
N19 0.0169(8) 0.0120(8) 0.0348(10) -0.0007(7) -0.0027(7) 0.0007(6)
N20 0.0229(9) 0.0197(8) 0.0261(9) 0.0003(7) -0.0001(7) -0.0053(7)
N21 0.0236(9) 0.0199(8) 0.0305(9) -0.0017(7) 0.0015(8) -0.0058(7)
N22 0.0249(10) 0.0182(9) 0.0368(10) 0.0044(7) -0.0032(8) -0.0041(7)
N23 0.0206(9) 0.0252(9) 0.0385(11) 0.0016(8) -0.0059(8) -0.0004(8)
N24 0.0320(11) 0.0344(11) 0.0340(11) 0.0003(8) 0.0030(9) -0.0021(9)
N25 0.0309(11) 0.0368(12) 0.0330(11) -0.0030(8) 0.0009(9) 0.0000(9)
N26 0.0362(13) 0.0420(13) 0.0496(14) -0.0059(10) 0.0006(10) 0.0024(11)
N27 0.0470(14) 0.0298(11) 0.0544(14) 0.0017(10) -0.0125(12) 0.0029(11)
C1 0.0212(10) 0.0144(9) 0.0394(12) 0.0006(8) -0.0043(9) 0.0004(8)
C2 0.0188(10) 0.0147(9) 0.0414(12) -0.0023(8) -0.0016(9) 0.0005(8)
C3 0.0211(10) 0.0177(10) 0.0347(11) 0.0038(8) 0.0005(9) -0.0004(8)
C4 0.0200(10) 0.0145(9) 0.0363(12) 0.0022(8) 0.0001(9) 0.0010(8)
C5 0.0174(10) 0.0157(9) 0.0393(12) 0.0011(8) -0.0005(9) 0.0014(8)
C6 0.0195(10) 0.0162(9) 0.0355(11) 0.0000(8) 0.0009(9) 0.0028(8)
C7 0.0234(11) 0.0221(10) 0.0400(13) -0.0009(9) -0.0047(10) 0.0010(9)
C8 0.0178(10) 0.0153(9) 0.0304(11) 0.0008(8) -0.0005(8) -0.0009(8)
C9 0.0170(9) 0.0147(9) 0.0304(11) 0.0005(7) -0.0004(8) 0.0015(8)
C10 0.0161(9) 0.0140(9) 0.0326(11) -0.0037(8) 0.0002(8) 0.0006(7)
C11 0.0182(10) 0.0194(10) 0.0307(11) -0.0033(8) -0.0007(8) 0.0009(8)
C12 0.0178(9) 0.0154(9) 0.0309(11) -0.0012(8) -0.0010(8) 0.0006(8)
C13 0.0184(10) 0.0189(10) 0.0307(11) -0.0004(8) 0.0005(8) -0.0002(8)
C14 0.0271(11) 0.0306(12) 0.0285(11) -0.0020(9) 0.0004(9) -0.0003(9)
C15 0.0221(10) 0.0179(9) 0.0302(11) 0.0002(8) -0.0033(8) 0.0012(8)
C16 0.0412(15) 0.0259(12) 0.0408(13) 0.0010(10) -0.0002(12) 0.0006(11)
C17 0.0412(16) 0.0542(18) 0.0488(16) -0.0005(14) -0.0051(13) -0.0124(14)

loop_
_atom_type_symbol
_atom_type_description
_atom_type_scat_dispersion_real
_atom_type_scat_dispersion_imag
_atom_type_scat_source
C C 0.0181 0.0091 'International Tables Vol C Tables 4.2.6.8 and 6.1.1.4'
H H 0.0000 0.0000 'International Tables Vol C Tables 4.2.6.8 and 6.1.1.4'
N N 0.0311 0.0180 'International Tables Vol C Tables 4.2.6.8 and 6.1.1.4'
O O 0.0492 0.0322 'International Tables Vol C Tables 4.2.6.8 and 6.1.1.4'

loop_
_geom_angle_atom_site_label_1
_geom_angle_atom_site_label_2
_geom_angle_atom_site_label_3
_geom_angle
_geom_angle_site_symmetry_1
_geom_angle_site_symmetry_3
_geom_angle_publ_flag
N7 N1 C1 121.25(18) . . ?
N7 N1 C5 121.07(18) . . ?
C1 N1 C5 109.45(17) . . ?
N8 N2 C1 114.36(17) . . ?
N8 N2 C3 115.43(19) . . ?
C1 N2 C3 106.18(17) . . ?
N9 N3 C2 116.93(18) . . ?
N9 N3 C6 116.53(18) . . ?
C2 N3 C6 107.55(17) . . ?
N10 N4 C2 116.76(18) . . ?
N10 N4 C4 117.50(17) . . ?
C2 N4 C4 106.95(17) . . ?
C5 N5 C6 113.38(18) . . ?
C5 N5 C7 116.88(18) . . ?
C6 N5 C7 117.42(19) . . ?
C3 N6 C4 113.88(17) . . ?
C3 N6 C15 119.07(18) . . ?
C4 N6 C15 115.56(18) . . ?
O1 N7 N1 116.86(18) . . ?
O2 N7 O1 126.63(19) . . ?
O2 N7 N1 116.42(18) . . ?
O3 N8 N2 117.5(2) . . ?
O4 N8 O3 125.5(2) . . ?
O4 N8 N2 116.8(2) . . ?
O5 N9 N3 115.7(2) . . ?
O6 N9 O5 126.1(2) . . ?
O6 N9 N3 118.0(2) . . ?
O7 N10 N4 116.11(19) . . ?
O8 N10 O7 125.2(2) . . ?
O8 N10 N4 118.49(19) . . ?
N12 N11 C7 113.2(2) . . ?
N13 N12 N11 173.4(3) . . ?
N20 N14 C9 116.58(16) . . ?
N20 N14 C12 116.74(17) . . ?
C9 N14 C12 107.97(16) . . ?
N21 N15 C8 119.28(17) . . ?
N21 N15 C10 119.29(16) . . ?
C8 N15 C10 108.10(17) . . ?
N22 N16 C9 120.66(18) . . ?
N22 N16 C13 121.36(18) . . ?
C9 N16 C13 109.51(16) . . ?
N23 N17 C8 120.93(18) . . ?
N23 N17 C11 118.91(18) . . ?
C8 N17 C11 108.79(17) . . ?
C11 N18 C13 112.68(18) . . ?
C11 N18 C14 116.31(19) . . ?
C13 N18 C14 115.37(19) . . ?
C10 N19 C12 113.87(17) . . ?
C10 N19 C15 116.66(17) . . ?
C12 N19 C15 121.49(18) . . ?
O9 N20 N14 115.95(17) . . ?
O10 N20 O9 125.98(19) . . ?
O10 N20 N14 117.92(18) . . ?
O11 N21 N15 115.91(19) . . ?
O12 N21 O11 125.33(19) . . ?
O12 N21 N15 118.64(18) . . ?
O13 N22 O14 125.9(2) . . ?
O13 N22 N16 117.16(19) . . ?
O14 N22 N16 116.81(19) . . ?
O15 N23 O16 125.8(2) . . ?
O15 N23 N17 117.2(2) . . ?
O16 N23 N17 116.9(2) . . ?
N25 N24 C14 113.6(2) . . ?
N26 N25 N24 173.4(3) . . ?
N1 C1 N2 102.86(18) . . ?
N1 C1 H1 111.3 . . ?
N1 C1 C2 109.60(19) . . ?
N2 C1 H1 111.3 . . ?
N2 C1 C2 110.22(17) . . ?
C2 C1 H1 111.3 . . ?
N3 C2 N4 103.76(17) . . ?
N3 C2 C1 108.59(18) . . ?
N3 C2 H2 111.6 . . ?
N4 C2 C1 109.34(18) . . ?
N4 C2 H2 111.6 . . ?
C1 C2 H2 111.6 . . ?
N2 C3 H3 110.0 . . ?
N2 C3 C5 104.37(17) . . ?
N6 C3 N2 112.36(18) . . ?
N6 C3 H3 110.0 . . ?
N6 C3 C5 110.02(19) . . ?
C5 C3 H3 110.0 . . ?
N4 C4 H4 110.1 . . ?
N4 C4 C6 104.52(17) . . ?
N6 C4 N4 111.31(18) . . ?
N6 C4 H4 110.1 . . ?
N6 C4 C6 110.51(18) . . ?
C6 C4 H4 110.1 . . ?
N1 C5 C3 102.65(17) . . ?
N1 C5 H5 110.5 . . ?
N5 C5 N1 112.43(19) . . ?
N5 C5 C3 109.93(17) . . ?
N5 C5 H5 110.5 . . ?
C3 C5 H5 110.5 . . ?
N3 C6 C4 103.76(17) . . ?
N3 C6 H6 110.1 . . ?
N5 C6 N3 113.02(18) . . ?
N5 C6 C4 109.68(18) . . ?
N5 C6 H6 110.1 . . ?
C4 C6 H6 110.1 . . ?
N5 C7 N11 111.60(19) . . ?
N5 C7 H7A 109.3 . . ?
N5 C7 H7B 109.3 . . ?
N11 C7 H7A 109.3 . . ?
N11 C7 H7B 109.3 . . ?
H7A C7 H7B 108.0 . . ?
N15 C8 H8 112.1 . . ?
N15 C8 C9 108.63(17) . . ?
N17 C8 N15 103.02(17) . . ?
N17 C8 H8 112.1 . . ?
N17 C8 C9 108.32(17) . . ?
C9 C8 H8 112.1 . . ?
N14 C9 C8 109.55(16) . . ?
N14 C9 H9 111.9 . . ?
N16 C9 N14 102.36(16) . . ?
N16 C9 C8 108.83(17) . . ?
N16 C9 H9 111.9 . . ?
C8 C9 H9 111.9 . . ?
N15 C10 H10 110.1 . . ?
N15 C10 C11 104.04(16) . . ?
N19 C10 N15 112.21(17) . . ?
N19 C10 H10 110.1 . . ?
N19 C10 C11 110.18(17) . . ?
C11 C10 H10 110.1 . . ?
N17 C11 C10 103.70(16) . . ?
N17 C11 H11 110.2 . . ?
N18 C11 N17 113.35(18) . . ?
N18 C11 C10 109.00(17) . . ?
N18 C11 H11 110.2 . . ?
C10 C11 H11 110.2 . . ?
N14 C12 H12 110.4 . . ?
N14 C12 C13 104.15(16) . . ?
N19 C12 N14 112.40(17) . . ?
N19 C12 H12 110.4 . . ?
N19 C12 C13 108.99(17) . . ?
C13 C12 H12 110.4 . . ?
N16 C13 C12 103.05(17) . . ?
N16 C13 H13 110.6 . . ?
N18 C13 N16 112.22(18) . . ?
N18 C13 C12 109.64(17) . . ?
N18 C13 H13 110.6 . . ?
C12 C13 H13 110.6 . . ?
N18 C14 N24 111.2(2) . . ?
N18 C14 H14A 109.4 . . ?
N18 C14 H14B 109.4 . . ?
N24 C14 H14A 109.4 . . ?
N24 C14 H14B 109.4 . . ?
H14A C14 H14B 108.0 . . ?
N6 C15 H15A 110.6 . . ?
N6 C15 H15B 110.6 . . ?
N19 C15 N6 105.53(17) . . ?
N19 C15 H15A 110.6 . . ?
N19 C15 H15B 110.6 . . ?
H15A C15 H15B 108.8 . . ?
N27 C16 C17 179.4(4) . . ?
C16 C17 H17A 109.5 . . ?
C16 C17 H17B 109.5 . . ?
C16 C17 H17C 109.5 . . ?
H17A C17 H17B 109.5 . . ?
H17A C17 H17C 109.5 . . ?
H17B C17 H17C 109.5 . . ?

loop_
_geom_bond_atom_site_label_1
_geom_bond_atom_site_label_2
_geom_bond_distance
_geom_bond_site_symmetry_2
_geom_bond_publ_flag
O1 N7 1.229(3) . ?
O2 N7 1.219(3) . ?
O3 N8 1.226(3) . ?
O4 N8 1.223(3) . ?
O5 N9 1.221(3) . ?
O6 N9 1.219(3) . ?
O7 N10 1.232(3) . ?
O8 N10 1.220(3) . ?
O9 N20 1.223(3) . ?
O10 N20 1.221(3) . ?
O11 N21 1.232(3) . ?
O12 N21 1.226(3) . ?
O13 N22 1.224(3) . ?
O14 N22 1.229(3) . ?
O15 N23 1.223(3) . ?
O16 N23 1.225(3) . ?
N1 N7 1.383(2) . ?
N1 C1 1.445(3) . ?
N1 C5 1.480(3) . ?
N2 N8 1.413(3) . ?
N2 C1 1.469(3) . ?
N2 C3 1.508(3) . ?
N3 N9 1.410(3) . ?
N3 C2 1.459(3) . ?
N3 C6 1.495(3) . ?
N4 N10 1.397(3) . ?
N4 C2 1.466(3) . ?
N4 C4 1.493(3) . ?
N5 C5 1.427(3) . ?
N5 C6 1.430(3) . ?
N5 C7 1.434(3) . ?
N6 C3 1.424(3) . ?
N6 C4 1.430(3) . ?
N6 C15 1.462(3) . ?
N11 N12 1.239(3) . ?
N11 C7 1.494(3) . ?
N12 N13 1.130(3) . ?
N14 N20 1.402(3) . ?
N14 C9 1.460(3) . ?
N14 C12 1.497(3) . ?
N15 N21 1.378(3) . ?
N15 C8 1.454(3) . ?
N15 C10 1.490(3) . ?
N16 N22 1.368(3) . ?
N16 C9 1.456(3) . ?
N16 C13 1.486(3) . ?
N17 N23 1.373(3) . ?
N17 C8 1.452(3) . ?
N17 C11 1.484(3) . ?
N18 C11 1.437(3) . ?
N18 C13 1.442(3) . ?
N18 C14 1.445(3) . ?
N19 C10 1.423(3) . ?
N19 C12 1.429(3) . ?
N19 C15 1.448(3) . ?
N24 N25 1.244(3) . ?
N24 C14 1.472(3) . ?
N25 N26 1.147(3) . ?
N27 C16 1.141(4) . ?
C1 H1 1.0000 . ?
C1 C2 1.587(3) . ?
C2 H2 1.0000 . ?
C3 H3 1.0000 . ?
C3 C5 1.580(3) . ?
C4 H4 1.0000 . ?
C4 C6 1.571(3) . ?
C5 H5 1.0000 . ?
C6 H6 1.0000 . ?
C7 H7A 0.9900 . ?
C7 H7B 0.9900 . ?
C8 H8 1.0000 . ?
C8 C9 1.588(3) . ?
C9 H9 1.0000 . ?
C10 H10 1.0000 . ?
C10 C11 1.561(3) . ?
C11 H11 1.0000 . ?
C12 H12 1.0000 . ?
C12 C13 1.571(3) . ?
C13 H13 1.0000 . ?
C14 H14A 0.9900 . ?
C14 H14B 0.9900 . ?
C15 H15A 0.9900 . ?
C15 H15B 0.9900 . ?
C16 C17 1.445(4) . ?
C17 H17A 0.9800 . ?
C17 H17B 0.9800 . ?
C17 H17C 0.9800 . ?

loop_
_geom_torsion_atom_site_label_1
_geom_torsion_atom_site_label_2
_geom_torsion_atom_site_label_3
_geom_torsion_atom_site_label_4
_geom_torsion
_geom_torsion_site_symmetry_1
_geom_torsion_site_symmetry_2
_geom_torsion_site_symmetry_3
_geom_torsion_site_symmetry_4
_geom_torsion_publ_flag
N1 C1 C2 N3 1.3(2) . . . . ?
N1 C1 C2 N4 -111.3(2) . . . . ?
N2 C1 C2 N3 113.80(19) . . . . ?
N2 C1 C2 N4 1.2(2) . . . . ?
N2 C3 C5 N1 1.3(2) . . . . ?
N2 C3 C5 N5 121.09(18) . . . . ?
N4 C4 C6 N3 -0.1(2) . . . . ?
N4 C4 C6 N5 -121.11(19) . . . . ?
N6 C3 C5 N1 -119.49(19) . . . . ?
N6 C3 C5 N5 0.3(2) . . . . ?
N6 C4 C6 N3 119.74(19) . . . . ?
N6 C4 C6 N5 -1.3(2) . . . . ?
N7 N1 C1 N2 111.3(2) . . . . ?
N7 N1 C1 C2 -131.4(2) . . . . ?
N7 N1 C5 N5 115.3(2) . . . . ?
N7 N1 C5 C3 -126.6(2) . . . . ?
N8 N2 C1 N1 -91.5(2) . . . . ?
N8 N2 C1 C2 151.73(19) . . . . ?
N8 N2 C3 N6 -136.45(19) . . . . ?
N8 N2 C3 C5 104.4(2) . . . . ?
N9 N3 C2 N4 -97.4(2) . . . . ?
N9 N3 C2 C1 146.39(18) . . . . ?
N9 N3 C6 N5 -129.6(2) . . . . ?
N9 N3 C6 C4 111.6(2) . . . . ?
N10 N4 C2 N3 98.2(2) . . . . ?
N10 N4 C2 C1 -146.14(19) . . . . ?
N10 N4 C4 N6 129.03(19) . . . . ?
N10 N4 C4 C6 -111.7(2) . . . . ?
N12 N11 C7 N5 -153.7(2) . . . . ?
N14 C12 C13 N16 0.8(2) . . . . ?
N14 C12 C13 N18 120.47(18) . . . . ?
N15 C8 C9 N14 0.6(2) . . . . ?
N15 C8 C9 N16 -110.62(19) . . . . ?
N15 C10 C11 N17 -0.6(2) . . . . ?
N15 C10 C11 N18 -121.64(18) . . . . ?
N17 C8 C9 N14 111.78(19) . . . . ?
N17 C8 C9 N16 0.6(2) . . . . ?
N19 C10 C11 N17 119.84(18) . . . . ?
N19 C10 C11 N18 -1.2(2) . . . . ?
N19 C12 C13 N16 -119.35(18) . . . . ?
N19 C12 C13 N18 0.3(2) . . . . ?
N20 N14 C9 N16 -98.59(19) . . . . ?
N20 N14 C9 C8 146.04(18) . . . . ?
N20 N14 C12 N19 -130.88(19) . . . . ?
N20 N14 C12 C13 111.29(19) . . . . ?
N21 N15 C8 N17 106.2(2) . . . . ?
N21 N15 C8 C9 -139.06(18) . . . . ?
N21 N15 C10 N19 121.9(2) . . . . ?
N21 N15 C10 C11 -118.99(19) . . . . ?
N22 N16 C9 N14 113.3(2) . . . . ?
N22 N16 C9 C8 -130.8(2) . . . . ?
N22 N16 C13 N18 115.2(2) . . . . ?
N22 N16 C13 C12 -126.9(2) . . . . ?
N23 N17 C8 N15 -108.8(2) . . . . ?
N23 N17 C8 C9 136.24(19) . . . . ?
N23 N17 C11 N18 -118.8(2) . . . . ?
N23 N17 C11 C10 123.2(2) . . . . ?
N25 N24 C14 N18 -57.6(3) . . . . ?
C1 N1 N7 O1 21.5(3) . . . . ?
C1 N1 N7 O2 -161.9(2) . . . . ?
C1 N1 C5 N5 -95.9(2) . . . . ?
C1 N1 C5 C3 22.1(2) . . . . ?
C1 N2 N8 O3 -26.3(3) . . . . ?
C1 N2 N8 O4 159.0(2) . . . . ?
C1 N2 C3 N6 95.7(2) . . . . ?
C1 N2 C3 C5 -23.5(2) . . . . ?
C2 N3 N9 O5 164.0(2) . . . . ?
C2 N3 N9 O6 -20.2(3) . . . . ?
C2 N3 C6 N5 96.8(2) . . . . ?
C2 N3 C6 C4 -21.9(2) . . . . ?
C2 N4 N10 O7 -163.2(2) . . . . ?
C2 N4 N10 O8 21.6(3) . . . . ?
C2 N4 C4 N6 -97.4(2) . . . . ?
C2 N4 C4 C6 21.9(2) . . . . ?
C3 N2 N8 O3 -149.9(2) . . . . ?
C3 N2 N8 O4 35.3(3) . . . . ?
C3 N2 C1 N1 37.0(2) . . . . ?
C3 N2 C1 C2 -79.8(2) . . . . ?
C3 N6 C4 N4 60.6(2) . . . . ?
C3 N6 C4 C6 -55.1(2) . . . . ?
C3 N6 C15 N19 154.42(19) . . . . ?
C4 N4 N10 O7 -34.1(3) . . . . ?
C4 N4 N10 O8 150.7(2) . . . . ?
C4 N4 C2 N3 -35.8(2) . . . . ?
C4 N4 C2 C1 79.9(2) . . . . ?
C4 N6 C3 N2 -60.5(3) . . . . ?
C4 N6 C3 C5 55.4(2) . . . . ?
C4 N6 C15 N19 -64.4(2) . . . . ?
C5 N1 N7 O1 166.6(2) . . . . ?
C5 N1 N7 O2 -16.8(3) . . . . ?
C5 N1 C1 N2 -37.4(2) . . . . ?
C5 N1 C1 C2 79.9(2) . . . . ?
C5 N5 C6 N3 -58.0(2) . . . . ?
C5 N5 C6 C4 57.2(2) . . . . ?
C5 N5 C7 N11 68.5(3) . . . . ?
C6 N3 N9 O5 34.9(3) . . . . ?
C6 N3 N9 O6 -149.3(2) . . . . ?
C6 N3 C2 N4 36.0(2) . . . . ?
C6 N3 C2 C1 -80.3(2) . . . . ?
C6 N5 C5 N1 56.9(2) . . . . ?
C6 N5 C5 C3 -56.8(2) . . . . ?
C6 N5 C7 N11 -71.3(3) . . . . ?
C7 N5 C5 N1 -84.5(2) . . . . ?
C7 N5 C5 C3 161.82(18) . . . . ?
C7 N5 C6 N3 83.2(2) . . . . ?
C7 N5 C6 C4 -161.61(18) . . . . ?
C8 N15 N21 O11 -167.01(19) . . . . ?
C8 N15 N21 O12 16.7(3) . . . . ?
C8 N15 C10 N19 -97.4(2) . . . . ?
C8 N15 C10 C11 21.7(2) . . . . ?
C8 N17 N23 O15 -18.8(3) . . . . ?
C8 N17 N23 O16 165.68(19) . . . . ?
C8 N17 C11 N18 97.3(2) . . . . ?
C8 N17 C11 C10 -20.7(2) . . . . ?
C9 N14 N20 O9 163.65(18) . . . . ?
C9 N14 N20 O10 -20.5(3) . . . . ?
C9 N14 C12 N19 95.5(2) . . . . ?
C9 N14 C12 C13 -22.3(2) . . . . ?
C9 N16 N22 O13 -165.5(2) . . . . ?
C9 N16 N22 O14 18.1(3) . . . . ?
C9 N16 C13 N18 -96.6(2) . . . . ?
C9 N16 C13 C12 21.2(2) . . . . ?
C10 N15 N21 O11 -30.7(3) . . . . ?
C10 N15 N21 O12 153.02(19) . . . . ?
C10 N15 C8 N17 -34.5(2) . . . . ?
C10 N15 C8 C9 80.3(2) . . . . ?
C10 N19 C12 N14 -57.8(2) . . . . ?
C10 N19 C12 C13 57.2(2) . . . . ?
C10 N19 C15 N6 -63.1(2) . . . . ?
C11 N17 N23 O15 -158.2(2) . . . . ?
C11 N17 N23 O16 26.2(3) . . . . ?
C11 N17 C8 N15 34.3(2) . . . . ?
C11 N17 C8 C9 -80.7(2) . . . . ?
C11 N18 C13 N16 56.1(2) . . . . ?
C11 N18 C13 C12 -57.8(2) . . . . ?
C11 N18 C14 N24 150.6(2) . . . . ?
C12 N14 N20 O9 34.0(3) . . . . ?
C12 N14 N20 O10 -150.15(19) . . . . ?
C12 N14 C9 N16 35.1(2) . . . . ?
C12 N14 C9 C8 -80.2(2) . . . . ?
C12 N19 C10 N15 58.3(2) . . . . ?
C12 N19 C10 C11 -57.1(2) . . . . ?
C12 N19 C15 N6 149.96(19) . . . . ?
C13 N16 N22 O13 -20.9(3) . . . . ?
C13 N16 N22 O14 162.8(2) . . . . ?
C13 N16 C9 N14 -35.1(2) . . . . ?
C13 N16 C9 C8 80.8(2) . . . . ?
C13 N18 C11 N17 -56.8(2) . . . . ?
C13 N18 C11 C10 58.1(2) . . . . ?
C13 N18 C14 N24 -74.1(3) . . . . ?
C14 N18 C11 N17 79.7(2) . . . . ?
C14 N18 C11 C10 -165.42(18) . . . . ?
C14 N18 C13 N16 -80.8(2) . . . . ?
C14 N18 C13 C12 165.32(19) . . . . ?
C15 N6 C3 N2 81.4(2) . . . . ?
C15 N6 C3 C5 -162.82(18) . . . . ?
C15 N6 C4 N4 -82.6(2) . . . . ?
C15 N6 C4 C6 161.72(18) . . . . ?
C15 N19 C10 N15 -91.2(2) . . . . ?
C15 N19 C10 C11 153.41(18) . . . . ?
C15 N19 C12 N14 90.1(2) . . . . ?
C15 N19 C12 C13 -155.00(19) . . . . ?
